data_1538999
loop_
_publ_author_name
'Pertlik, F.'

_publ_section_title
;
 The compounds K As4 O6 X (X= Cl, Br, I) and N H4 As4 O6 X (X= Br, I):
 Hydrothermal syntheses and structure determinations
;
_journal_name_full
;
Monatshefte fuer Chemie und verwandte Teile anderer Wissenschaften (109,1978-)
;
_journal_page_first 451
_journal_page_last 456
_journal_volume 119
_journal_year 1988
_chemical_formula_sum 'As4 Cl K O6'
_chemical_name_systematic 'K Cl As4 O6'
_space_group_IT_number 191
_symmetry_space_group_name_Hall '-P 6 2'
_symmetry_space_group_name_H-M 'P 6/m m m'
_cell_angle_alpha 90
_cell_angle_beta 90
_cell_angle_gamma 120
_cell_formula_units_Z 1
_cell_length_a 5.252
_cell_length_b 5.252
_cell_length_c 8.88
_cell_volume 212.126
_citation_journal_id_ASTM MOCMB7
_cod_data_source_file Pertlik_MOCMB7_1988_1937.cif
_cod_data_source_block As4Cl1K1O6
_cod_original_cell_volume 212.1256
_cod_original_formula_sum 'As4 Cl1 K1 O6'
_cod_database_code 1538999

loop_
_symmetry_equiv_pos_as_xyz
x,y,z
x-y,x,z
-y,x-y,z
-x,-y,z
-x+y,-x,z
y,-x+y,z
-y,-x,-z
x-y,-y,-z
x,x-y,-z
y,x,-z
-x+y,y,-z
-x,-x+y,-z
-x,-y,-z
-x+y,-x,-z
y,-x+y,-z
x,y,-z
x-y,x,-z
-y,x-y,-z
y,x,z
-x+y,y,z
-x,-x+y,z
-y,-x,z
x-y,-y,z
x,x-y,z

loop_
_atom_site_label
_atom_site_type_symbol
_atom_site_fract_x
_atom_site_fract_y
_atom_site_fract_z
_atom_site_occupancy
_atom_site_U_iso_or_equiv
O1 O-2 0.5 0 0.3136 1 0.0
K1 K+1 0 0 0.5 1 0.0
Cl1 Cl-1 0 0 0 1 0.0
As1 As+3 0.3333 0.6667 0.20533 1 0.0
